data_7245469
loop_
_publ_author_name
'Zhang, Yan'
'Long, Zhiwu'
'Yan, Longjia'
'Liu, Li'
'Yang, Lan'
'Le, Yi'

_publ_section_title
;
 Discovery of 4-nitro-3-phenylisoxazole derivatives as potent
 antibacterial agents derived from the studies of [3 + 2] cycloaddition
;
_journal_issue 39
_journal_name_full 'RSC Advances'
_journal_page_first 25633
_journal_page_last 25638
_journal_paper_doi 10.1039/D2RA05009A
_journal_volume 12
_journal_year 2022
_chemical_formula_sum 'C9 H5 F N2 O3'
_chemical_formula_weight 208.15
_space_group_IT_number 14
_space_group_name_Hall '-P 2ybc'
_space_group_name_H-M_alt 'P 1 21/c 1'
_symmetry_cell_setting monoclinic
_symmetry_space_group_name_H-M 'P 1 21/c 1'
_atom_sites_solution_hydrogens geom
_atom_sites_solution_primary direct
_atom_sites_solution_secondary difmap
_audit_creation_method SHELXL-97
_audit_update_record
;
2022-02-20 deposited with the CCDC.	2022-08-22 downloaded from the CCDC.
;
_cell_angle_alpha 90.00
_cell_angle_beta 102.582(3)
_cell_angle_gamma 90.00
_cell_formula_units_Z 4
_cell_length_a 12.2689(11)
_cell_length_b 5.6700(5)
_cell_length_c 12.1751(12)
_cell_measurement_reflns_used 1400
_cell_measurement_temperature 293(2)
_cell_measurement_theta_max 24.813
_cell_measurement_theta_min 2.665
_cell_volume 826.62(13)
_computing_cell_refinement 'Bruker SMART'
_computing_data_collection 'Bruker SMART'
_computing_data_reduction 'Bruker SAINT'
_computing_molecular_graphics 'Bruker SHELXTL'
_computing_publication_material 'Bruker SHELXTL'
_computing_structure_refinement 'SHELXL-97 (Sheldrick, 1997)'
_computing_structure_solution 'SHELXS-97 (Sheldrick, 1990)'
_diffrn_ambient_temperature 293(2)
_diffrn_measured_fraction_theta_full 0.980
_diffrn_measured_fraction_theta_max 0.980
_diffrn_measurement_device_type 'CCD area detector'
_diffrn_measurement_method 'phi and omega scans'
_diffrn_radiation_monochromator graphite
_diffrn_radiation_source 'fine-focus sealed tube'
_diffrn_radiation_type MoK\a
_diffrn_radiation_wavelength 0.71073
_diffrn_reflns_av_R_equivalents 0.0000
_diffrn_reflns_av_sigmaI/netI 0.0732
_diffrn_reflns_limit_h_max 14
_diffrn_reflns_limit_h_min -14
_diffrn_reflns_limit_k_max 6
_diffrn_reflns_limit_k_min -6
_diffrn_reflns_limit_l_max 14
_diffrn_reflns_limit_l_min -9
_diffrn_reflns_number 1432
_diffrn_reflns_theta_full 25.02
_diffrn_reflns_theta_max 25.02
_diffrn_reflns_theta_min 3.40
_exptl_absorpt_coefficient_mu 0.143
_exptl_absorpt_correction_T_max 0.9789
_exptl_absorpt_correction_T_min 0.9518
_exptl_absorpt_correction_type multi-scan
_exptl_absorpt_process_details sadabs
_exptl_crystal_density_diffrn 1.673
_exptl_crystal_density_meas 0
_exptl_crystal_density_method 'not measured'
_exptl_crystal_F_000 424
_exptl_crystal_recrystallization_method 'Re-crystallisation from solvent'
_exptl_crystal_size_max 0.35
_exptl_crystal_size_mid 0.17
_exptl_crystal_size_min 0.15
_refine_diff_density_max 0.318
_refine_diff_density_min -0.301
_refine_diff_density_rms 0.074
_refine_ls_extinction_method none
_refine_ls_goodness_of_fit_ref 1.092
_refine_ls_hydrogen_treatment mixed
_refine_ls_matrix_type full
_refine_ls_number_parameters 138
_refine_ls_number_reflns 1432
_refine_ls_number_restraints 0
_refine_ls_restrained_S_all 1.092
_refine_ls_R_factor_all 0.0940
_refine_ls_R_factor_gt 0.0728
_refine_ls_shift/su_max 0.003
_refine_ls_shift/su_mean 0.000
_refine_ls_structure_factor_coef Fsqd
_refine_ls_weighting_details 'calc w=1/[\s^2^(Fo^2^)+(0.0001P)^2^+1.6095P] where P=(Fo^2^+2Fc^2^)/3'
_refine_ls_weighting_scheme calc
_refine_ls_wR_factor_gt 0.1405
_refine_ls_wR_factor_ref 0.1478
_reflns_number_gt 1087
_reflns_number_total 1432
_reflns_threshold_expression >2sigma(I)
_cod_data_source_file d2ra05009a2.cif
_cod_data_source_block 210805h
_cod_depositor_comments
;
The following automatic conversions were performed:

data item '_symmetry_cell_setting' value 'Monoclinic' was changed to
'monoclinic' in accordance with the
/home/data/users/saulius/crontab/automatic-downloads/rss-feeds/RSC/lib/dictionaries/cif_core.dic
dictionary named 'cif_core.dic' version 2.4.2 last updated on
2011-04-26.

Automatic conversion script
Id: cif_fix_values 7556 2019-12-06 15:28:31Z antanas 
;
_cod_original_sg_symbol_H-M P2(1)/c
_cod_database_code 7245469

loop_
_symmetry_equiv_pos_as_xyz
'x, y, z'
'-x, y+1/2, -z+1/2'
'-x, -y, -z'
'x, -y-1/2, z-1/2'

loop_
_atom_site_label
_atom_site_type_symbol
_atom_site_fract_x
_atom_site_fract_y
_atom_site_fract_z
_atom_site_U_iso_or_equiv
_atom_site_adp_type
_atom_site_occupancy
_atom_site_symmetry_multiplicity
_atom_site_calc_flag
_atom_site_refinement_flags
_atom_site_disorder_assembly
_atom_site_disorder_group
F1 F 0.4704(2) 0.7422(6) 0.0164(3) 0.0509(9) Uani 1 1 d . . .
O1 O 0.1683(3) 0.4790(7) 0.4823(3) 0.0460(11) Uani 1 1 d . . .
O2 O 0.1103(3) 1.0447(7) 0.2297(3) 0.0465(11) Uani 1 1 d . . .
O3 O 0.0171(3) 1.0785(8) 0.3585(4) 0.0615(13) Uani 1 1 d . . .
N1 N 0.2393(4) 0.4523(9) 0.4059(3) 0.0389(11) Uani 1 1 d . . .
N2 N 0.0860(3) 0.9813(8) 0.3159(4) 0.0371(11) Uani 1 1 d . . .
C1 C 0.1114(4) 0.6722(10) 0.4575(4) 0.0377(13) Uani 1 1 d . . .
H1 H 0.0588 0.7288 0.4956 0.045 Uiso 1 1 calc R . .
C2 C 0.1391(4) 0.7773(9) 0.3701(3) 0.0248(11) Uani 1 1 d . . .
C3 C 0.2199(4) 0.6338(9) 0.3402(4) 0.0263(11) Uani 1 1 d . . .
C4 C 0.2839(4) 0.6644(8) 0.2520(4) 0.0234(10) Uani 1 1 d . . .
C5 C 0.3474(4) 0.8629(9) 0.2504(4) 0.0318(12) Uani 1 1 d . . .
H5 H 0.3469 0.9816 0.3030 0.038 Uiso 1 1 calc R . .
C6 C 0.4115(4) 0.8880(9) 0.1720(4) 0.0314(12) Uani 1 1 d . . .
H6 H 0.4565 1.0202 0.1722 0.038 Uiso 1 1 calc R . .
C7 C 0.4079(4) 0.7156(9) 0.0942(4) 0.0308(12) Uani 1 1 d . . .
C8 C 0.3469(4) 0.5186(9) 0.0927(4) 0.0358(13) Uani 1 1 d . . .
H8 H 0.3471 0.4024 0.0388 0.043 Uiso 1 1 calc R . .
C9 C 0.2842(4) 0.4926(9) 0.1725(4) 0.0311(12) Uani 1 1 d . . .
H9 H 0.2415 0.3572 0.1727 0.037 Uiso 1 1 calc R . .

loop_
_atom_site_aniso_label
_atom_site_aniso_U_11
_atom_site_aniso_U_22
_atom_site_aniso_U_33
_atom_site_aniso_U_23
_atom_site_aniso_U_13
_atom_site_aniso_U_12
F1 0.053(2) 0.054(2) 0.058(2) 0.0017(18) 0.0373(17) 0.0019(17)
O1 0.060(3) 0.047(3) 0.036(2) 0.0115(19) 0.0206(19) -0.004(2)
O2 0.038(2) 0.044(3) 0.059(3) 0.020(2) 0.0148(19) 0.0093(19)
O3 0.058(3) 0.061(3) 0.072(3) -0.011(3) 0.028(2) 0.023(2)
N1 0.046(3) 0.044(3) 0.029(2) 0.006(2) 0.012(2) 0.005(2)
N2 0.031(2) 0.038(3) 0.040(3) -0.001(2) 0.001(2) 0.001(2)
C1 0.038(3) 0.041(4) 0.036(3) -0.010(3) 0.013(2) -0.004(3)
C2 0.026(2) 0.031(3) 0.018(2) -0.002(2) 0.0058(19) -0.003(2)
C3 0.028(3) 0.034(3) 0.017(2) -0.001(2) 0.005(2) -0.004(2)
C4 0.024(2) 0.023(3) 0.023(2) -0.001(2) 0.0043(19) 0.003(2)
C5 0.035(3) 0.031(3) 0.029(3) -0.006(2) 0.006(2) 0.000(2)
C6 0.025(3) 0.029(3) 0.041(3) 0.001(3) 0.007(2) -0.004(2)
C7 0.032(3) 0.032(3) 0.031(3) 0.006(2) 0.012(2) 0.008(2)
C8 0.042(3) 0.030(3) 0.037(3) -0.003(2) 0.013(2) 0.005(3)
C9 0.031(3) 0.025(3) 0.039(3) -0.002(2) 0.010(2) -0.004(2)

loop_
_atom_type_symbol
_atom_type_description
_atom_type_scat_dispersion_real
_atom_type_scat_dispersion_imag
_atom_type_scat_source
C C 0.0033 0.0016 'International Tables Vol C Tables 4.2.6.8 and 6.1.1.4'
H H 0.0000 0.0000 'International Tables Vol C Tables 4.2.6.8 and 6.1.1.4'
N N 0.0061 0.0033 'International Tables Vol C Tables 4.2.6.8 and 6.1.1.4'
O O 0.0106 0.0060 'International Tables Vol C Tables 4.2.6.8 and 6.1.1.4'
F F 0.0171 0.0103 'International Tables Vol C Tables 4.2.6.8 and 6.1.1.4'

loop_
_geom_angle_atom_site_label_1
_geom_angle_atom_site_label_2
_geom_angle_atom_site_label_3
_geom_angle
_geom_angle_site_symmetry_1
_geom_angle_site_symmetry_3
_geom_angle_publ_flag
C1 O1 N1 108.3(4) . . ?
C3 N1 O1 105.4(4) . . ?
O2 N2 O3 124.3(4) . . ?
O2 N2 C2 118.2(4) . . ?
O3 N2 C2 117.6(4) . . ?
O1 C1 C2 110.3(4) . . ?
O1 C1 H1 124.9 . . ?
C2 C1 H1 124.9 . . ?
C1 C2 C3 105.6(5) . . ?
C1 C2 N2 124.6(4) . . ?
C3 C2 N2 129.6(4) . . ?
N1 C3 C2 110.4(4) . . ?
N1 C3 C4 119.3(4) . . ?
C2 C3 C4 130.2(4) . . ?
C5 C4 C9 118.9(4) . . ?
C5 C4 C3 120.1(4) . . ?
C9 C4 C3 120.9(4) . . ?
C6 C5 C4 120.6(4) . . ?
C6 C5 H5 119.7 . . ?
C4 C5 H5 119.7 . . ?
C7 C6 C5 118.4(5) . . ?
C7 C6 H6 120.8 . . ?
C5 C6 H6 120.8 . . ?
C8 C7 F1 118.9(5) . . ?
C8 C7 C6 122.9(4) . . ?
F1 C7 C6 118.2(5) . . ?
C7 C8 C9 118.4(5) . . ?
C7 C8 H8 120.8 . . ?
C9 C8 H8 120.8 . . ?
C8 C9 C4 120.7(5) . . ?
C8 C9 H9 119.6 . . ?
C4 C9 H9 119.6 . . ?

loop_
_geom_bond_atom_site_label_1
_geom_bond_atom_site_label_2
_geom_bond_distance
_geom_bond_site_symmetry_2
_geom_bond_publ_flag
F1 C7 1.351(5) . ?
O1 C1 1.299(6) . ?
O1 N1 1.414(5) . ?
O2 N2 1.207(5) . ?
O3 N2 1.216(5) . ?
N1 C3 1.293(6) . ?
N2 C2 1.418(6) . ?
C1 C2 1.327(6) . ?
C1 H1 0.9300 . ?
C2 C3 1.391(6) . ?
C3 C4 1.471(6) . ?
C4 C5 1.371(6) . ?
C4 C9 1.374(6) . ?
C5 C6 1.370(6) . ?
C5 H5 0.9300 . ?
C6 C7 1.355(7) . ?
C6 H6 0.9300 . ?
C7 C8 1.343(7) . ?
C8 C9 1.372(7) . ?
C8 H8 0.9300 . ?
C9 H9 0.9300 . ?

loop_
_geom_torsion_atom_site_label_1
_geom_torsion_atom_site_label_2
_geom_torsion_atom_site_label_3
_geom_torsion_atom_site_label_4
_geom_torsion
_geom_torsion_site_symmetry_1
_geom_torsion_site_symmetry_2
_geom_torsion_site_symmetry_3
_geom_torsion_site_symmetry_4
_geom_torsion_publ_flag
C1 O1 N1 C3 0.2(5) . . . . ?
N1 O1 C1 C2 -0.1(6) . . . . ?
O1 C1 C2 C3 -0.1(6) . . . . ?
O1 C1 C2 N2 174.5(4) . . . . ?
O2 N2 C2 C1 -171.8(5) . . . . ?
O3 N2 C2 C1 6.9(7) . . . . ?
O2 N2 C2 C3 1.4(7) . . . . ?
O3 N2 C2 C3 -180.0(5) . . . . ?
O1 N1 C3 C2 -0.2(5) . . . . ?
O1 N1 C3 C4 177.9(4) . . . . ?
C1 C2 C3 N1 0.2(6) . . . . ?
N2 C2 C3 N1 -174.0(4) . . . . ?
C1 C2 C3 C4 -177.7(5) . . . . ?
N2 C2 C3 C4 8.1(8) . . . . ?
N1 C3 C4 C5 -120.9(5) . . . . ?
C2 C3 C4 C5 56.8(7) . . . . ?
N1 C3 C4 C9 56.9(6) . . . . ?
C2 C3 C4 C9 -125.3(6) . . . . ?
C9 C4 C5 C6 -1.1(7) . . . . ?
C3 C4 C5 C6 176.8(5) . . . . ?
C4 C5 C6 C7 2.0(7) . . . . ?
C5 C6 C7 C8 -2.1(7) . . . . ?
C5 C6 C7 F1 179.4(4) . . . . ?
F1 C7 C8 C9 179.6(4) . . . . ?
C6 C7 C8 C9 1.0(7) . . . . ?
C7 C8 C9 C4 0.0(7) . . . . ?
C5 C4 C9 C8 0.0(7) . . . . ?
C3 C4 C9 C8 -177.9(5) . . . . ?
